data_4517841
loop_
_publ_author_name
'Pisarek, Joanna'
'Malinska, Maura'

_publ_section_title
;
 Structure and Morphology of Indole Analogue Crystals.
;
_journal_issue 28
_journal_name_full 'ACS omega'
_journal_page_first 17141
_journal_page_last 17151
_journal_paper_doi 10.1021/acsomega.0c01020
_journal_volume 5
_journal_year 2020
_chemical_absolute_configuration unk
_chemical_formula_moiety '1(C9 H9 N)'
_chemical_formula_sum 'C9 H9 N'
_chemical_formula_weight 131.17
_chemical_name_systematic 7-Methylindole
_space_group_crystal_system orthorhombic
_space_group_IT_number 33
_space_group_name_Hall 'P 2c -2n'
_space_group_name_H-M_alt 'P n a 21'
_atom_sites_solution_hydrogens geom
_atom_sites_solution_primary direct
_audit_creation_date 2018-11-20
_audit_creation_method
;
Olex2 1.2
(compiled May 29 2018 13:30:08 for OlexSys, GUI svn.r5506)
;
_cell_angle_alpha 90
_cell_angle_beta 90
_cell_angle_gamma 90
_cell_formula_units_Z 4
_cell_length_a 9.3176(7)
_cell_length_b 5.2878(4)
_cell_length_c 14.2479(13)
_cell_measurement_reflns_used 2534
_cell_measurement_temperature 100.00(10)
_cell_measurement_theta_max 28.6630
_cell_measurement_theta_min 4.0970
_cell_volume 701.99(10)
_computing_cell_refinement 'CrysAlisPro 1.171.38.46 (Rigaku OD, 2015)'
_computing_data_collection 'CrysAlisPro 1.171.38.46 (Rigaku OD, 2015)'
_computing_data_reduction 'CrysAlisPro 1.171.38.46 (Rigaku OD, 2015)'
_computing_molecular_graphics 'Olex2 (Dolomanov et al., 2009)'
_computing_publication_material 'Olex2 (Dolomanov et al., 2009)'
_computing_structure_refinement 'ShelXL (Sheldrick, 2015)'
_computing_structure_solution 'XS (Sheldrick, 2008)'
_diffrn_ambient_environment N~2~
_diffrn_ambient_temperature 100.00(10)
_diffrn_detector 'CCD plate'
_diffrn_detector_area_resol_mean 8.0013
_diffrn_detector_type Eos
_diffrn_measured_fraction_theta_full 0.995
_diffrn_measured_fraction_theta_max 0.979
_diffrn_measurement_details
;
List of Runs (angles in degrees, time in seconds):

  # Type    Start    End  Width  t~exp~   \w     \q     \k     \f   Frames
--------------------------------------------------------------------------
  1  \w     -3.00  88.00   1.00   45.01    --   18.75  57.00 150.00   91
  2  \w     -7.00  91.00   1.00   45.01    --   18.75  37.00 -60.00   98
  3  \w    -25.00  92.00   1.00   45.01    --   18.75  19.00  90.00  117
  4  \w    -20.00  61.00   1.00   45.01    --   18.75 -99.00   0.00   81
  5  \w    -95.00 -21.00   1.00   45.01    --  -19.06 160.00 150.00   74
  6  \w    -89.00 -43.00   1.00   45.01    --  -19.06 -77.00 -60.00   46
  7  \w    -95.00 -21.00   1.00   45.01    --  -19.06 160.00  30.00   74
;
_diffrn_measurement_device 'four-circle diffractometer'
_diffrn_measurement_device_type 'SuperNova, Single source at offset, Eos'
_diffrn_measurement_method '\w scans'
_diffrn_orient_matrix_type 'CrysAlisPro convention (1999,Acta A55,543-557)'
_diffrn_orient_matrix_UB_11 -0.0512850000
_diffrn_orient_matrix_UB_12 0.0333092000
_diffrn_orient_matrix_UB_13 0.0346860000
_diffrn_orient_matrix_UB_21 -0.0443780000
_diffrn_orient_matrix_UB_22 0.0535214000
_diffrn_orient_matrix_UB_23 -0.0352008000
_diffrn_orient_matrix_UB_31 -0.0345298000
_diffrn_orient_matrix_UB_32 -0.1183996000
_diffrn_orient_matrix_UB_33 -0.0061305000
_diffrn_radiation_monochromator mirror
_diffrn_radiation_probe x-ray
_diffrn_radiation_type MoK\a
_diffrn_radiation_wavelength 0.71073
_diffrn_reflns_av_R_equivalents 0.0436
_diffrn_reflns_av_unetI/netI 0.0337
_diffrn_reflns_Laue_measured_fraction_full 0.995
_diffrn_reflns_Laue_measured_fraction_max 0.979
_diffrn_reflns_limit_h_max 12
_diffrn_reflns_limit_h_min -11
_diffrn_reflns_limit_k_max 7
_diffrn_reflns_limit_k_min -6
_diffrn_reflns_limit_l_max 18
_diffrn_reflns_limit_l_min -18
_diffrn_reflns_number 7458
_diffrn_reflns_point_group_measured_fraction_full 0.995
_diffrn_reflns_point_group_measured_fraction_max 0.958
_diffrn_reflns_theta_full 25.242
_diffrn_reflns_theta_max 28.248
_diffrn_reflns_theta_min 4.111
_diffrn_source 'micro-focus sealed X-ray tube'
_diffrn_source_type 'SuperNova (Mo) X-ray Source'
_exptl_absorpt_coefficient_mu 0.073
_exptl_absorpt_correction_T_max 1.00000
_exptl_absorpt_correction_T_min 0.46958
_exptl_absorpt_correction_type multi-scan
_exptl_absorpt_process_details
;
CrysAlisPro 1.171.38.46 (Rigaku Oxford Diffraction, 2015)
Empirical absorption correction using spherical harmonics,
 implemented in SCALE3 ABSPACK scaling algorithm.
;
_exptl_crystal_colour colourless
_exptl_crystal_colour_primary colourless
_exptl_crystal_density_diffrn 1.241
_exptl_crystal_description plate
_exptl_crystal_F_000 280
_exptl_crystal_size_max 0.3
_exptl_crystal_size_mid 0.2
_exptl_crystal_size_min 0.05
_refine_diff_density_max 0.112
_refine_diff_density_min -0.110
_refine_diff_density_rms 0.023
_refine_ls_abs_structure_details
;
 Flack x determined using 511 quotients [(I+)-(I-)]/[(I+)+(I-)]
 (Parsons, Flack and Wagner, Acta Cryst. B69 (2013) 249-259).
;
_refine_ls_abs_structure_Flack -3.5(10)
_refine_ls_extinction_method none
_refine_ls_goodness_of_fit_ref 1.074
_refine_ls_hydrogen_treatment constr
_refine_ls_matrix_type full
_refine_ls_number_parameters 145
_refine_ls_number_reflns 1657
_refine_ls_number_restraints 1
_refine_ls_restrained_S_all 1.074
_refine_ls_R_factor_all 0.0566
_refine_ls_R_factor_gt 0.0389
_refine_ls_shift/su_max 0.000
_refine_ls_shift/su_mean 0.000
_refine_ls_structure_factor_coef Fsqd
_refine_ls_weighting_details 'w=1/[\s^2^(Fo^2^)+(0.0253P)^2^+0.0765P] where P=(Fo^2^+2Fc^2^)/3'
_refine_ls_weighting_scheme calc
_refine_ls_wR_factor_gt 0.0784
_refine_ls_wR_factor_ref 0.0890
_reflns_Friedel_coverage 0.883
_reflns_Friedel_fraction_full 0.995
_reflns_Friedel_fraction_max 0.935
_reflns_number_gt 1300
_reflns_number_total 1657
_reflns_threshold_expression 'I > 2\s(I)'
_cod_data_source_file ao0c01020_si_001.cif
_cod_data_source_block 7mI
_cod_depositor_comments 'Adding full bibliography for 4517840--4517846.cif.'
_cod_original_cell_volume 701.98(10)
_cod_database_code 4517841
_shelx_shelxl_version_number 2018/3
_chemical_oxdiff_formula 'C9 H9 N'
_chemical_oxdiff_usercomment '100 K, colourless block'
_shelx_space_group_comment
;
The symmetry employed for this shelxl refinement is uniquely defined
by the following loop, which should always be used as a source of
symmetry information in preference to the above space-group names.
They are only intended as comments.
;
_shelx_estimated_absorpt_t_max 0.996
_shelx_estimated_absorpt_t_min 0.978
_reflns_odcompleteness_completeness 99.55
_reflns_odcompleteness_iscentric 1
_reflns_odcompleteness_theta 26.32
_olex2_refinement_description
;
1. Fixed Uiso
 At 1.2 times of:
  All C(H) groups, All N(H) groups
 At 1.5 times of:
  All C(H,H,H) groups
2. Uiso/Uaniso restraints and constraints
Uanis(C6A) = Uanis(C5A)
Uanis(C8) = Uanis(C8A)
Uanis(C10A) = Uanis(C7A)
3. Others
 Sof(C7A)=Sof(C4A)=Sof(H4A)=Sof(C5A)=Sof(H5A)=Sof(C10A)=Sof(H10D)=Sof(H10E)=
 Sof(H10F)=Sof(C9A)=Sof(C8A)=Sof(N1A)=Sof(H1A)=Sof(C2A)=Sof(H2A)=Sof(C3A)=
 Sof(H3A)=Sof(C6A)=Sof(H6A)=1-FVAR(1)
 Sof(N1)=Sof(H1)=Sof(C10)=Sof(H10A)=Sof(H10B)=Sof(H10C)=Sof(C9)=Sof(C8)=
 Sof(C7)=Sof(C6)=Sof(H6)=Sof(C5)=Sof(H5)=Sof(C4)=Sof(H4)=Sof(C2)=Sof(H2)=
 Sof(C3)=Sof(H3)=FVAR(1)
4.a Aromatic/amide H refined with riding coordinates:
 N1(H1), C6(H6), C5(H5), C4(H4), C2(H2), C3(H3), C4A(H4A), C5A(H5A), N1A(H1A),
 C2A(H2A), C3A(H3A), C6A(H6A)
4.b Fitted pentagon refined as free rotating group:
 C9A(C8A,N1A,C2A,C3A)
4.c Fitted hexagon refined as free rotating group:
 C9(C8,C7,C6,C5,C4)
4.d Idealised Me refined as rotating group:
 C10(H10A,H10B,H10C), C10A(H10D,H10E,H10F)
;
_olex2_date_sample_data_collection 2017-12-06
_olex2_submission_original_sample_id 7-Methylindole
_olex2_submission_special_instructions 'No special instructions were received'
_oxdiff_exptl_absorpt_empirical_details
;
Empirical correction (ABSPACK) includes:
- Absorption correction using spherical harmonics
- Frame scaling
;
_oxdiff_exptl_absorpt_empirical_full_max 1.512
_oxdiff_exptl_absorpt_empirical_full_min 0.650

loop_
_space_group_symop_operation_xyz
'x, y, z'
'-x, -y, z+1/2'
'-x+1/2, y+1/2, z+1/2'
'x+1/2, -y+1/2, z'

loop_
_atom_site_label
_atom_site_type_symbol
_atom_site_fract_x
_atom_site_fract_y
_atom_site_fract_z
_atom_site_U_iso_or_equiv
_atom_site_adp_type
_atom_site_occupancy
_atom_site_site_symmetry_order
_atom_site_calc_flag
_atom_site_refinement_flags_posn
_atom_site_refinement_flags_adp
_atom_site_refinement_flags_occupancy
_atom_site_disorder_assembly
_atom_site_disorder_group
N1 N 0.0410(5) 0.2727(7) 0.2600(4) 0.0331(13) Uani 0.535(5) 1 d . . P A 1
H1 H -0.014330 0.390769 0.280324 0.040 Uiso 0.535(5) 1 calc R . P A 1
C10 C 0.0518(11) 0.2824(19) 0.4746(8) 0.054(3) Uani 0.535(5) 1 d . . P A 1
H10A H -0.049742 0.259211 0.467236 0.080 Uiso 0.535(5) 1 calc GR . P A 1
H10B H 0.076813 0.453177 0.458598 0.080 Uiso 0.535(5) 1 calc GR . P A 1
H10C H 0.078196 0.249673 0.538606 0.080 Uiso 0.535(5) 1 calc GR . P A 1
C9 C 0.1945(5) -0.0424(8) 0.25408(11) 0.0332(16) Uani 0.535(5) 1 d . . P A 1
C8 C 0.1188(4) 0.1199(7) 0.3127(2) 0.0239(3) Uani 0.535(5) 1 d G . P A 1
C7 C 0.1323(4) 0.0983(7) 0.4095(2) 0.0319(14) Uani 0.535(5) 1 d G . P A 1
C6 C 0.2215(5) -0.0854(9) 0.44774(12) 0.0302(13) Uani 0.535(5) 1 d G . P A 1
H6 H 0.230549 -0.099837 0.512525 0.036 Uiso 0.535(5) 1 calc R . P A 1
C5 C 0.2973(5) -0.2477(8) 0.3891(3) 0.0328(14) Uani 0.535(5) 1 d G . P A 1
H5 H 0.356967 -0.370694 0.414677 0.039 Uiso 0.535(5) 1 calc R . P A 1
C4 C 0.2838(4) -0.2262(7) 0.2923(2) 0.0309(18) Uani 0.535(5) 1 d G . P A 1
H4 H 0.334451 -0.334791 0.253062 0.037 Uiso 0.535(5) 1 calc R . P A 1
C2 C 0.0616(13) 0.2158(17) 0.1722(7) 0.049(2) Uani 0.535(5) 1 d . . P A 1
H2 H 0.016127 0.297648 0.122699 0.059 Uiso 0.535(5) 1 calc R . P A 1
C3 C 0.1544(7) 0.0286(11) 0.1610(3) 0.0398(17) Uani 0.535(5) 1 d . . P A 1
H3 H 0.186414 -0.041201 0.104908 0.048 Uiso 0.535(5) 1 calc R . P A 1
C7A C 0.1307(6) 0.1052(9) 0.2159(3) 0.0218(12) Uani 0.465(5) 1 d . . P A 2
C4A C 0.2885(7) -0.2331(13) 0.3412(4) 0.0274(19) Uani 0.465(5) 1 d . . P A 2
H4A H 0.339971 -0.343065 0.379456 0.033 Uiso 0.465(5) 1 calc R . P A 2
C5A C 0.2980(7) -0.2442(14) 0.2460(4) 0.0331(14) Uani 0.465(5) 1 d . . P A 2
H5A H 0.357674 -0.365300 0.219299 0.040 Uiso 0.465(5) 1 calc R . P A 2
C10A C 0.0504(12) 0.2758(16) 0.1560(7) 0.0218(12) Uani 0.465(5) 1 d . . P A 2
H10D H 0.060738 0.224534 0.091756 0.033 Uiso 0.465(5) 1 calc GR . P A 2
H10E H 0.086404 0.444725 0.163495 0.033 Uiso 0.465(5) 1 calc GR . P A 2
H10F H -0.049203 0.271205 0.173223 0.033 Uiso 0.465(5) 1 calc GR . P A 2
C9A C 0.1955(5) -0.0442(8) 0.3798(2) 0.0233(16) Uani 0.465(5) 1 d . . P A 2
C8A C 0.1208(5) 0.1154(9) 0.3162(2) 0.0239(3) Uani 0.465(5) 1 d G . P A 2
N1A N 0.0354(4) 0.2851(7) 0.3696(4) 0.0273(14) Uani 0.465(5) 1 d G . P A 2
H1A H -0.019919 0.400699 0.347343 0.033 Uiso 0.465(5) 1 calc R . P A 2
C2A C 0.0573(6) 0.2304(11) 0.4661(3) 0.029(2) Uani 0.465(5) 1 d G . P A 2
H2A H 0.014365 0.313253 0.516356 0.035 Uiso 0.465(5) 1 calc R . P A 2
C3A C 0.1563(5) 0.0268(10) 0.47240(18) 0.0338(17) Uani 0.465(5) 1 d G . P A 2
H3A H 0.189518 -0.046955 0.527506 0.041 Uiso 0.465(5) 1 calc R . P A 2
C6A C 0.2220(7) -0.0815(13) 0.1864(4) 0.0331(14) Uani 0.465(5) 1 d . . P A 2
H6A H 0.234368 -0.101961 0.122029 0.040 Uiso 0.465(5) 1 calc R . P A 2

loop_
_atom_site_aniso_label
_atom_site_aniso_U_11
_atom_site_aniso_U_22
_atom_site_aniso_U_33
_atom_site_aniso_U_23
_atom_site_aniso_U_13
_atom_site_aniso_U_12
N1 0.024(3) 0.019(2) 0.056(4) -0.003(2) -0.003(2) 0.004(2)
C10 0.046(5) 0.058(5) 0.057(6) -0.003(4) 0.005(5) -0.009(4)
C9 0.025(3) 0.040(4) 0.034(4) -0.007(3) 0.002(3) -0.013(3)
C8 0.0175(6) 0.0180(6) 0.0361(8) 0.0023(15) 0.0004(18) -0.0031(5)
C7 0.015(3) 0.029(3) 0.052(4) -0.001(2) 0.001(2) -0.006(2)
C6 0.036(3) 0.029(3) 0.026(2) 0.005(2) 0.002(2) -0.002(2)
C5 0.030(3) 0.019(2) 0.049(4) 0.008(3) 0.000(3) 0.006(2)
C4 0.027(4) 0.020(3) 0.046(5) 0.012(4) 0.002(4) 0.004(2)
C2 0.048(5) 0.059(6) 0.040(5) 0.013(4) -0.006(4) -0.010(5)
C3 0.047(4) 0.037(3) 0.036(3) -0.003(3) -0.004(3) -0.004(4)
C7A 0.027(3) 0.014(2) 0.025(3) 0.0033(19) -0.006(2) 0.000(2)
C4A 0.019(4) 0.025(3) 0.038(4) 0.019(4) -0.007(4) 0.004(2)
C5A 0.017(3) 0.033(3) 0.049(3) -0.009(3) 0.001(3) -0.005(2)
C10A 0.027(3) 0.014(2) 0.025(3) 0.0033(19) -0.006(2) 0.000(2)
C9A 0.017(3) 0.011(3) 0.042(4) 0.001(2) -0.005(3) 0.001(2)
C8A 0.0175(6) 0.0180(6) 0.0361(8) 0.0023(15) 0.0004(18) -0.0031(5)
N1A 0.024(3) 0.029(3) 0.029(3) -0.005(2) 0.002(2) 0.002(2)
C2A 0.026(5) 0.029(4) 0.033(5) -0.003(3) 0.006(4) -0.010(3)
C3A 0.018(3) 0.046(4) 0.038(4) 0.011(3) -0.003(3) -0.002(3)
C6A 0.017(3) 0.033(3) 0.049(3) -0.009(3) 0.001(3) -0.005(2)

loop_
_atom_type_symbol
_atom_type_description
_atom_type_scat_dispersion_real
_atom_type_scat_dispersion_imag
_atom_type_scat_source
C C 0.0033 0.0016 'International Tables Vol C Tables 4.2.6.8 and 6.1.1.4'
H H 0.0000 0.0000 'International Tables Vol C Tables 4.2.6.8 and 6.1.1.4'
N N 0.0061 0.0033 'International Tables Vol C Tables 4.2.6.8 and 6.1.1.4'

loop_
_geom_angle_atom_site_label_1
_geom_angle_atom_site_label_2
_geom_angle_atom_site_label_3
_geom_angle
_geom_angle_site_symmetry_1
_geom_angle_site_symmetry_3
_geom_angle_publ_flag
C2 N1 C8 108.9(5) . . ?
C8 C9 C4 120.0 . . ?
C8 C9 C3 105.2(3) . . ?
C4 C9 C3 134.8(3) . . ?
N1 C8 C9 108.3(3) . . ?
N1 C8 C7 131.7(3) . . ?
C7 C8 C9 120.0 . . ?
C8 C7 C10 120.1(5) . . ?
C8 C7 C6 120.0 . . ?
C6 C7 C10 119.8(5) . . ?
C7 C6 C5 120.0 . . ?
C6 C5 C4 120.0 . . ?
C5 C4 C9 120.0 . . ?
N1 C2 C3 112.7(7) . . ?
C2 C3 C9 104.8(6) . . ?
C8A C7A C10A 122.0(6) . . ?
C6A C7A C10A 126.1(7) . . ?
C6A C7A C8A 111.9(4) . . ?
C5A C4A C9A 116.9(5) . . ?
C4A C5A C6A 123.1(6) . . ?
C8A C9A C4A 117.8(3) . . ?
C3A C9A C4A 134.2(3) . . ?
C3A C9A C8A 108.0 . . ?
C9A C8A C7A 125.6(3) . . ?
N1A C8A C7A 126.4(3) . . ?
N1A C8A C9A 108.0 . . ?
C8A N1A C2A 108.0 . . ?
C3A C2A N1A 108.0 . . ?
C9A C3A C2A 108.0 . . ?
C7A C6A C5A 124.7(5) . . ?

loop_
_geom_bond_atom_site_label_1
_geom_bond_atom_site_label_2
_geom_bond_distance
_geom_bond_site_symmetry_2
_geom_bond_publ_flag
N1 C8 1.321(4) . ?
N1 C2 1.300(11) . ?
C10 C7 1.539(11) . ?
C9 C8 1.3900 . ?
C9 C4 1.3900 . ?
C9 C3 1.428(5) . ?
C8 C7 1.3900 . ?
C7 C6 1.3900 . ?
C6 C5 1.3900 . ?
C5 C4 1.3900 . ?
C2 C3 1.324(12) . ?
C7A C10A 1.450(9) . ?
C7A C8A 1.434(6) . ?
C7A C6A 1.369(6) . ?
C4A C5A 1.361(7) . ?
C4A C9A 1.432(7) . ?
C5A C6A 1.401(8) . ?
C9A C8A 1.4200 . ?
C9A C3A 1.4200 . ?
C8A N1A 1.4200 . ?
N1A C2A 1.4200 . ?
C2A C3A 1.4200 . ?
